data_4020918
loop_
_publ_author_name
'Iwona Kudyba'
'Jerzy Raczko'
'Janusz Jurczak'

_publ_section_title
;
 Asymmetric Nitroaldol Reaction. Synthesis of Taxotere Side Chain
 and (-)-Bestatin Using (1R)-8-Phenylmenthyl Glyoxylate
;
_journal_name_full 'Journal of Organic Chemistry'
_journal_page_first 2844
_journal_page_last 2850
_journal_paper_doi 10.1021/jo0358269
_journal_volume 69
_journal_year 2004
_chemical_formula_sum 'C19 H24 N2 O6 S'
_chemical_formula_weight 408.46
_space_group_IT_number 19
_symmetry_cell_setting orthorhombic
_symmetry_space_group_name_Hall 'P 2ac 2ab'
_symmetry_space_group_name_H-M 'P 21 21 21'
_cell_angle_alpha 90.00
_cell_angle_beta 90.00
_cell_angle_gamma 90.00
_cell_formula_units_Z 4
_cell_length_a 7.4090(10)
_cell_length_b 14.055(3)
_cell_length_c 19.276(4)
_cell_measurement_temperature 293(2)
_cell_volume 2007.3(7)
_diffrn_ambient_temperature 293(2)
_exptl_crystal_density_diffrn 1.352
_refine_ls_R_factor_obs 0.0485
_refine_ls_wR_factor_obs 0.1105
_cod_database_code 4020918

loop_
_symmetry_equiv_pos_as_xyz
'x, y, z'
'-x+1/2, -y, z+1/2'
'-x, y+1/2, -z+1/2'
'x+1/2, -y+1/2, -z'

loop_
_atom_site_aniso_label
_atom_site_aniso_U_11
_atom_site_aniso_U_22
_atom_site_aniso_U_33
_atom_site_aniso_U_23
_atom_site_aniso_U_13
_atom_site_aniso_U_12
S1 0.0483(9) 0.0375(8) 0.0755(12) -0.0053(9) 0.0002(10) -0.0006(8)
O1 0.077(4) 0.052(3) 0.128(5) -0.039(3) -0.012(4) 0.015(3)
O2 0.058(3) 0.078(4) 0.081(4) 0.024(3) 0.009(3) -0.019(3)
N1 0.034(3) 0.040(3) 0.056(4) -0.003(3) 0.008(3) 0.000(2)
C1 0.038(4) 0.043(3) 0.045(4) -0.004(3) -0.006(3) 0.003(3)
C2 0.035(3) 0.046(4) 0.062(4) 0.022(3) 0.003(3) -0.002(3)
C3 0.034(4) 0.051(4) 0.108(8) 0.022(5) -0.004(4) -0.003(3)
C4 0.040(4) 0.037(3) 0.101(6) -0.002(4) -0.012(4) 0.001(3)
C5 0.067(6) 0.073(5) 0.084(6) 0.034(5) 0.000(5) 0.004(5)
C6 0.062(5) 0.085(5) 0.063(5) 0.015(4) -0.006(5) 0.017(5)
C7 0.038(4) 0.034(3) 0.074(5) 0.007(3) 0.001(4) 0.001(3)
C8 0.043(4) 0.061(5) 0.098(7) 0.009(5) -0.010(4) 0.004(4)
C9 0.078(6) 0.045(4) 0.074(5) -0.013(4) 0.011(5) 0.005(5)
C10 0.047(4) 0.045(4) 0.079(5) -0.015(4) -0.014(4) 0.004(3)
C11 0.044(4) 0.051(4) 0.050(4) -0.001(3) 0.005(3) 0.010(3)
O3 0.040(3) 0.063(3) 0.079(3) 0.021(3) 0.010(3) 0.002(3)
C12 0.045(4) 0.049(4) 0.064(5) 0.006(4) 0.008(4) -0.003(3)
O4 0.071(4) 0.053(3) 0.080(4) 0.011(2) 0.009(4) 0.023(3)
C13 0.056(4) 0.055(4) 0.055(4) 0.012(4) -0.001(4) -0.007(4)
N2 0.070(5) 0.085(5) 0.060(4) 0.028(4) 0.013(4) 0.008(5)
O5 0.101(5) 0.094(5) 0.124(5) 0.069(4) 0.026(4) 0.006(5)
O6 0.100(6) 0.131(6) 0.100(5) 0.016(5) -0.032(5) 0.027(5)
C14 0.067(6) 0.056(5) 0.052(4) 0.000(4) 0.000(4) -0.005(4)
C15 0.077(6) 0.061(5) 0.074(5) -0.005(4) 0.033(5) 0.000(5)
C16 0.090(8) 0.104(7) 0.098(7) -0.018(6) 0.029(7) -0.008(7)
C17 0.086(8) 0.107(8) 0.094(8) -0.020(7) -0.004(7) 0.015(8)
C18 0.149(11) 0.054(6) 0.089(7) -0.019(5) -0.034(8) 0.016(7)
C19 0.076(7) 0.059(5) 0.079(6) 0.006(5) -0.022(5) -0.012(5)

loop_
_atom_site_label
_atom_site_type_symbol
_atom_site_fract_x
_atom_site_fract_y
_atom_site_fract_z
_atom_site_U_iso_or_equiv
_atom_site_thermal_displace_type
_atom_site_occupancy
_atom_site_calc_flag
_atom_site_refinement_flags
_atom_site_disorder_group
S1 S 0.0232(2) 0.32224(11) 0.56848(10) 0.0538(5) Uani 1 d . .
O1 O 0.0929(9) 0.2410(4) 0.5332(3) 0.086(2) Uani 1 d . .
O2 O -0.0703(7) 0.3067(4) 0.6319(3) 0.072(2) Uani 1 d . .
N1 N 0.1962(7) 0.4002(3) 0.5813(3) 0.0431(14) Uani 1 d . .
C1 C -0.0079(9) 0.4920(4) 0.5103(3) 0.0418(15) Uani 1 d . .
C2 C 0.1909(9) 0.4798(5) 0.5308(4) 0.048(2) Uani 1 d . .
H2 H 0.2635(9) 0.4642(5) 0.4898(4) 0.104(33) Uiso 1 calc R .
C3 C 0.2454(10) 0.5776(5) 0.5592(5) 0.064(2) Uani 1 d . .
H31 H 0.2632(10) 0.5757(5) 0.6090(5) 0.096(33) Uiso 1 calc R .
H32 H 0.3546(10) 0.6008(5) 0.5371(5) 0.032(16) Uiso 1 calc R .
C4 C 0.0823(9) 0.6388(5) 0.5399(5) 0.059(2) Uani 1 d . .
H4 H 0.0793(9) 0.7007(5) 0.5633(5) 0.038(15) Uiso 1 calc R .
C5 C 0.0683(13) 0.6452(6) 0.4619(4) 0.075(3) Uani 1 d . .
H51 H 0.1851(13) 0.6583(6) 0.4412(4) 0.168(51) Uiso 1 calc R .
H52 H -0.0160(13) 0.6945(6) 0.4481(4) 0.084(26) Uiso 1 calc R .
C6 C -0.0011(13) 0.5456(6) 0.4406(4) 0.070(2) Uani 1 d . .
H61 H -0.1198(13) 0.5494(6) 0.4196(4) 0.063(22) Uiso 1 calc R .
H62 H 0.0812(13) 0.5150(6) 0.4085(4) 0.084(28) Uiso 1 calc R .
C7 C -0.0742(9) 0.5728(4) 0.5598(4) 0.049(2) Uani 1 d . .
C8 C -0.2629(10) 0.6114(6) 0.5398(5) 0.067(2) Uani 1 d . .
H81 H -0.3538(10) 0.5667(6) 0.5538(5) 0.126(41) Uiso 1 calc R .
H82 H -0.2687(10) 0.6204(6) 0.4905(5) 0.100(35) Uiso 1 calc R .
H83 H -0.2832(10) 0.6711(6) 0.5627(5) 0.187(58) Uiso 1 calc R .
C9 C -0.0859(13) 0.5461(5) 0.6371(4) 0.066(2) Uani 1 d . .
H91 H -0.1874(13) 0.5049(5) 0.6444(4) 0.094(31) Uiso 1 calc R .
H92 H -0.1004(13) 0.6028(5) 0.6643(4) 0.053(19) Uiso 1 calc R .
H93 H 0.0228(13) 0.5141(5) 0.6508(4) 0.111(36) Uiso 1 calc R .
C10 C -0.0995(11) 0.3971(4) 0.5120(4) 0.057(2) Uani 1 d . .
H101 H -0.1027(11) 0.3698(4) 0.4658(4) 0.094(30) Uiso 1 calc R .
H102 H -0.2226(11) 0.4040(4) 0.5284(4) 0.070(24) Uiso 1 calc R .
C11 C 0.3614(10) 0.3742(5) 0.6072(4) 0.048(2) Uani 1 d . .
O3 O 0.4977(7) 0.4164(3) 0.5920(3) 0.0607(13) Uani 1 d . .
C12 C 0.3776(10) 0.2912(5) 0.6598(4) 0.053(2) Uani 1 d . .
H12 H 0.2627(10) 0.2572(5) 0.6640(4) 0.025(14) Uiso 1 calc R .
O4 O 0.5152(9) 0.2295(4) 0.6366(3) 0.068(2) Uani 1 d . .
H444 H 0.6473(226) 0.2597(103) 0.6212(81) 0.216(68) Uiso 1 d . .
C13 C 0.4295(11) 0.3365(5) 0.7288(4) 0.056(2) Uani 1 d . .
H13 H 0.5370(11) 0.3757(5) 0.7210(4) 0.062(23) Uiso 1 calc R .
N2 N 0.4818(11) 0.2559(6) 0.7772(3) 0.072(2) Uani 1 d . .
O5 O 0.3851(10) 0.1875(5) 0.7808(4) 0.107(3) Uani 1 d . .
O6 O 0.6210(11) 0.2663(6) 0.8104(4) 0.110(3) Uani 1 d . .
C14 C 0.2865(12) 0.3989(5) 0.7616(4) 0.059(2) Uani 1 d . .
C15 C 0.1286(12) 0.3615(6) 0.7856(4) 0.071(2) Uani 1 d . .
H15 H 0.1069(12) 0.2965(6) 0.7823(4) 0.075(28) Uiso 1 calc R .
C16 C 0.0005(16) 0.4212(8) 0.8152(5) 0.097(3) Uani 1 d . .
H16 H -0.1082(16) 0.3957(8) 0.8306(5) 0.063(24) Uiso 1 calc R .
C17 C 0.0308(17) 0.5154(9) 0.8219(5) 0.095(3) Uani 1 d . .
H17 H -0.0555(17) 0.5538(9) 0.8429(5) 0.092(33) Uiso 1 calc R .
C18 C 0.1900(19) 0.5552(7) 0.7976(5) 0.097(4) Uani 1 d . .
H18 H 0.2097(19) 0.6205(7) 0.8002(5) 0.092(30) Uiso 1 calc R .
C19 C 0.3189(14) 0.4952(6) 0.7694(5) 0.072(3) Uani 1 d . .
H19 H 0.4294(14) 0.5202(6) 0.7555(5) 0.043(20) Uiso 1 calc R .

loop_
_geom_bond_atom_site_label_1
_geom_bond_atom_site_label_2
_geom_bond_distance
_geom_bond_site_symmetry_2
_geom_bond_publ_flag
S1 O2 1.422(6) . ?
S1 O1 1.426(5) . ?
S1 N1 1.704(5) . ?
S1 C10 1.765(7) . ?
N1 C11 1.371(9) . ?
N1 C2 1.484(8) . ?
C1 C10 1.497(9) . ?
C1 C2 1.535(9) . ?
C1 C6 1.540(9) . ?
C1 C7 1.563(9) . ?
C2 C3 1.534(10) . ?
C3 C4 1.529(10) . ?
C4 C5 1.509(12) . ?
C4 C7 1.535(9) . ?
C5 C6 1.548(11) . ?
C7 C9 1.539(11) . ?
C7 C8 1.549(10) . ?
C11 O3 1.207(8) . ?
C11 C12 1.551(10) . ?
C12 O4 1.412(8) . ?
C12 C13 1.522(10) . ?
C13 C14 1.515(11) . ?
C13 N2 1.517(9) . ?
N2 O5 1.201(9) . ?
N2 O6 1.222(10) . ?
C14 C15 1.363(11) . ?
C14 C19 1.383(11) . ?
C15 C16 1.388(12) . ?
C16 C17 1.349(14) . ?
C17 C18 1.387(15) . ?
C18 C19 1.385(13) . ?
